data_4310637
loop_
_publ_author_name
'J. R. Salvador'
'J. R. Gour'
'D. Bilc'
'S. D. Mahanti'
'M. G. Kanatzidis'

_publ_section_title
;
 Stabilization of New Forms of the Intermetallic Phases \b-RENiGe2 (RE =
 Dy, Ho, Er, Tm, Yb, Lu) in Liquid Indium
;
_journal_name_full 'Inorganic Chemistry'
_journal_page_first 1403
_journal_page_last 1410
_journal_paper_doi 10.1021/ic035303j
_journal_volume 43
_journal_year 2004
_chemical_formula_sum 'Dy Ge2 Ni'
_chemical_formula_weight 366.39
_chemical_name_systematic
; 
 ? 
;
_space_group_IT_number 71
_symmetry_cell_setting orthorhombic
_symmetry_space_group_name_Hall '-I 2 2'
_symmetry_space_group_name_H-M 'I m m m'
_atom_sites_solution_hydrogens geom
_atom_sites_solution_primary direct
_atom_sites_solution_secondary difmap
_audit_creation_method SHELXL-97
_cell_angle_alpha 90.00
_cell_angle_beta 90.00
_cell_angle_gamma 90.00
_cell_formula_units_Z 8
_cell_length_a 4.1784(9)
_cell_length_b 8.8645(19)
_cell_length_c 15.745(3)
_cell_measurement_temperature 293(2)
_cell_volume 583.2(2)
_computing_structure_refinement 'SHELXL-97 (Sheldrick, 1997)'
_computing_structure_solution 'SHELXS-97 (Sheldrick, 1990)'
_diffrn_ambient_temperature 293(2)
_diffrn_measured_fraction_theta_full 0.998
_diffrn_measured_fraction_theta_max 0.998
_diffrn_radiation_monochromator graphite
_diffrn_radiation_source 'fine-focus sealed tube'
_diffrn_radiation_type MoK\a
_diffrn_radiation_wavelength 0.71073
_diffrn_reflns_av_R_equivalents 0.0517
_diffrn_reflns_av_sigmaI/netI 0.0258
_diffrn_reflns_limit_h_max 5
_diffrn_reflns_limit_h_min -5
_diffrn_reflns_limit_k_max 9
_diffrn_reflns_limit_k_min -11
_diffrn_reflns_limit_l_max 20
_diffrn_reflns_limit_l_min -19
_diffrn_reflns_number 2522
_diffrn_reflns_theta_full 27.01
_diffrn_reflns_theta_max 27.01
_diffrn_reflns_theta_min 2.59
_exptl_absorpt_coefficient_mu 51.676
_exptl_crystal_density_diffrn 8.437
_exptl_crystal_density_method 'not measured'
_exptl_crystal_F_000 632
_refine_diff_density_max 3.984
_refine_diff_density_min -4.443
_refine_diff_density_rms 0.947
_refine_ls_extinction_coef 0.0019(3)
_refine_ls_extinction_expression Fc^*^=kFc[1+0.001xFc^2^\l^3^/sin(2\q)]^-1/4^
_refine_ls_extinction_method SHELXL
_refine_ls_goodness_of_fit_ref 1.266
_refine_ls_hydrogen_treatment mixed
_refine_ls_matrix_type full
_refine_ls_number_parameters 30
_refine_ls_number_reflns 401
_refine_ls_number_restraints 0
_refine_ls_restrained_S_all 1.266
_refine_ls_R_factor_all 0.0429
_refine_ls_R_factor_gt 0.0421
_refine_ls_shift/su_max 0.000
_refine_ls_shift/su_mean 0.000
_refine_ls_structure_factor_coef Fsqd
_refine_ls_weighting_details 'calc w=1/[\s^2^(Fo^2^)+(0.0685P)^2^+33.9381P] where P=(Fo^2^+2Fc^2^)/3'
_refine_ls_weighting_scheme calc
_refine_ls_wR_factor_gt 0.1174
_refine_ls_wR_factor_ref 0.1181
_reflns_number_gt 390
_reflns_number_total 401
_reflns_threshold_expression >2sigma(I)
_cod_data_source_file ic035303jsi20031111_122754_1.cif
_cod_data_source_block dynige2m
_cod_depositor_comments
;
The following automatic conversions were performed:
'_symmetry_cell_setting' value 'Orthorhombic' changed to 'orthorhombic'
according to '/home/saulius/struct/CIF-dictionaries/cif_core.dic'
dictionary named 'cif_core.dic' version 2.4.1 from 2010-06-29.

Automatic conversion script
Id: cif_fix_enum 1527 2010-12-29 10:47:43Z saulius 
;
_cod_database_code 4310637

loop_
_symmetry_equiv_pos_as_xyz
'x, y, z'
'-x, -y, z'
'-x, y, -z'
'x, -y, -z'
'x+1/2, y+1/2, z+1/2'
'-x+1/2, -y+1/2, z+1/2'
'-x+1/2, y+1/2, -z+1/2'
'x+1/2, -y+1/2, -z+1/2'
'-x, -y, -z'
'x, y, -z'
'x, -y, z'
'-x, y, z'
'-x+1/2, -y+1/2, -z+1/2'
'x+1/2, y+1/2, -z+1/2'
'x+1/2, -y+1/2, z+1/2'
'-x+1/2, y+1/2, z+1/2'

loop_
_atom_site_label
_atom_site_type_symbol
_atom_site_fract_x
_atom_site_fract_y
_atom_site_fract_z
_atom_site_U_iso_or_equiv
_atom_site_adp_type
_atom_site_occupancy
_atom_site_symmetry_multiplicity
_atom_site_calc_flag
_atom_site_refinement_flags
_atom_site_disorder_assembly
_atom_site_disorder_group
Dy1 Dy 0.0000 0.5000 0.20813(7) 0.0053(4) Uani 1 4 d S . .
Dy2 Dy 0.0000 0.28309(13) 0.0000 0.0069(5) Uani 1 4 d S . .
Ge1 Ge 0.0000 0.5000 0.41432(12) 0.0114(7) Uani 1 4 d S . .
Ge2 Ge 0.5000 0.5000 0.07863(16) 0.0062(6) Uani 1 4 d S . .
Ge3 Ge 0.0000 0.1591(2) 0.19068(11) 0.0073(5) Uani 1 2 d S . .
Ni1 Ni 0.0000 0.2352(3) 0.34660(14) 0.0075(6) Uani 1 2 d S . .

loop_
_atom_site_aniso_label
_atom_site_aniso_U_11
_atom_site_aniso_U_22
_atom_site_aniso_U_33
_atom_site_aniso_U_23
_atom_site_aniso_U_13
_atom_site_aniso_U_12
Dy1 0.0055(6) 0.0048(7) 0.0056(6) 0.000 0.000 0.000
Dy2 0.0082(6) 0.0054(7) 0.0072(6) 0.000 0.000 0.000
Ge1 0.0222(11) 0.0039(11) 0.0080(10) 0.000 0.000 0.000
Ge2 0.0094(11) 0.0054(13) 0.0037(11) 0.000 0.000 0.000
Ge3 0.0080(9) 0.0054(11) 0.0086(9) 0.0026(6) 0.000 0.000
Ni1 0.0089(10) 0.0051(11) 0.0084(11) -0.0005(8) 0.000 0.000

loop_
_atom_type_symbol
_atom_type_description
_atom_type_scat_dispersion_real
_atom_type_scat_dispersion_imag
_atom_type_scat_source
Ni Ni 0.3393 1.1124 'International Tables Vol C Tables 4.2.6.8 and 6.1.1.4'
Ge Ge 0.1547 1.8001 'International Tables Vol C Tables 4.2.6.8 and 6.1.1.4'
Dy Dy -0.1892 4.4098 'International Tables Vol C Tables 4.2.6.8 and 6.1.1.4'

loop_
_geom_angle_atom_site_label_1
_geom_angle_atom_site_label_2
_geom_angle_atom_site_label_3
_geom_angle
_geom_angle_site_symmetry_1
_geom_angle_site_symmetry_3
_geom_angle_publ_flag
Ge2 Dy1 Ge2 91.39(8) . 1_455 ?
Ge2 Dy1 Ge3 82.63(4) . 13 ?
Ge2 Dy1 Ge3 150.99(4) 1_455 13 ?
Ge2 Dy1 Ge3 150.99(4) . 13_455 ?
Ge2 Dy1 Ge3 82.63(4) 1_455 13_455 ?
Ge3 Dy1 Ge3 88.95(5) 13 13_455 ?
Ge2 Dy1 Ge3 82.63(4) . 14 ?
Ge2 Dy1 Ge3 150.99(4) 1_455 14 ?
Ge3 Dy1 Ge3 56.46(7) 13 14 ?
Ge3 Dy1 Ge3 115.41(7) 13_455 14 ?
Ge2 Dy1 Ge3 150.99(4) . 14_455 ?
Ge2 Dy1 Ge3 82.63(4) 1_455 14_455 ?
Ge3 Dy1 Ge3 115.41(7) 13 14_455 ?
Ge3 Dy1 Ge3 56.46(7) 13_455 14_455 ?
Ge3 Dy1 Ge3 88.95(5) 14 14_455 ?
Ge2 Dy1 Ge3 86.37(3) . . ?
Ge2 Dy1 Ge3 86.38(3) 1_455 . ?
Ge3 Dy1 Ge3 64.99(4) 13 . ?
Ge3 Dy1 Ge3 64.99(4) 13_455 . ?
Ge3 Dy1 Ge3 121.30(4) 14 . ?
Ge3 Dy1 Ge3 121.30(4) 14_455 . ?
Ge2 Dy1 Ge3 86.37(3) . 2_565 ?
Ge2 Dy1 Ge3 86.37(3) 1_455 2_565 ?
Ge3 Dy1 Ge3 121.30(4) 13 2_565 ?
Ge3 Dy1 Ge3 121.30(4) 13_455 2_565 ?
Ge3 Dy1 Ge3 64.99(4) 14 2_565 ?
Ge3 Dy1 Ge3 64.99(4) 14_455 2_565 ?
Ge3 Dy1 Ge3 169.61(8) . 2_565 ?
Ge2 Dy1 Ni1 106.89(5) . 13_455 ?
Ge2 Dy1 Ni1 47.00(4) 1_455 13_455 ?
Ge3 Dy1 Ni1 107.76(5) 13 13_455 ?
Ge3 Dy1 Ni1 49.68(5) 13_455 13_455 ?
Ge3 Dy1 Ni1 161.18(6) 14 13_455 ?
Ge3 Dy1 Ni1 89.68(4) 14_455 13_455 ?
Ge3 Dy1 Ni1 45.52(3) . 13_455 ?
Ge3 Dy1 Ni1 130.53(4) 2_565 13_455 ?
Ge2 Dy1 Ni1 47.00(4) . 13 ?
Ge2 Dy1 Ni1 106.89(5) 1_455 13 ?
Ge3 Dy1 Ni1 49.68(5) 13 13 ?
Ge3 Dy1 Ni1 107.76(5) 13_455 13 ?
Ge3 Dy1 Ni1 89.68(4) 14 13 ?
Ge3 Dy1 Ni1 161.18(6) 14_455 13 ?
Ge3 Dy1 Ni1 45.52(3) . 13 ?
Ge3 Dy1 Ni1 130.53(4) 2_565 13 ?
Ni1 Dy1 Ni1 85.61(6) 13_455 13 ?
Ge2 Dy1 Ni1 47.00(4) . 14 ?
Ge2 Dy1 Ni1 106.89(5) 1_455 14 ?
Ge3 Dy1 Ni1 89.68(4) 13 14 ?
Ge3 Dy1 Ni1 161.17(6) 13_455 14 ?
Ge3 Dy1 Ni1 49.68(5) 14 14 ?
Ge3 Dy1 Ni1 107.76(5) 14_455 14 ?
Ge3 Dy1 Ni1 130.53(4) . 14 ?
Ge3 Dy1 Ni1 45.52(3) 2_565 14 ?
Ni1 Dy1 Ni1 147.45(9) 13_455 14 ?
Ni1 Dy1 Ni1 85.38(7) 13 14 ?
Ge2 Dy1 Ni1 106.89(5) . 14_455 ?
Ge2 Dy1 Ni1 47.00(4) 1_455 14_455 ?
Ge3 Dy1 Ni1 161.17(6) 13 14_455 ?
Ge3 Dy1 Ni1 89.68(4) 13_455 14_455 ?
Ge3 Dy1 Ni1 107.76(5) 14 14_455 ?
Ge3 Dy1 Ni1 49.68(5) 14_455 14_455 ?
Ge3 Dy1 Ni1 130.53(4) . 14_455 ?
Ge3 Dy1 Ni1 45.52(3) 2_565 14_455 ?
Ni1 Dy1 Ni1 85.38(7) 13_455 14_455 ?
Ni1 Dy1 Ni1 147.45(9) 13 14_455 ?
Ni1 Dy1 Ni1 85.61(6) 14 14_455 ?
Ge2 Dy2 Ge2 47.12(9) . 9_665 ?
Ge2 Dy2 Ge2 103.26(5) . 9_565 ?
Ge2 Dy2 Ge2 84.83(4) 9_665 9_565 ?
Ge2 Dy2 Ge2 84.83(4) . 1_455 ?
Ge2 Dy2 Ge2 103.26(5) 9_665 1_455 ?
Ge2 Dy2 Ge2 47.12(9) 9_565 1_455 ?
Ge2 Dy2 Ge3 126.06(5) . 10 ?
Ge2 Dy2 Ge3 80.68(5) 9_665 10 ?
Ge2 Dy2 Ge3 80.68(5) 9_565 10 ?
Ge2 Dy2 Ge3 126.06(5) 1_455 10 ?
Ge2 Dy2 Ge3 80.68(5) . . ?
Ge2 Dy2 Ge3 126.06(5) 9_665 . ?
Ge2 Dy2 Ge3 126.06(5) 9_565 . ?
Ge2 Dy2 Ge3 80.68(5) 1_455 . ?
Ge3 Dy2 Ge3 139.80(8) 10 . ?
Ge2 Dy2 Ni1 140.72(6) . 6_454 ?
Ge2 Dy2 Ni1 99.80(5) 9_665 6_454 ?
Ge2 Dy2 Ni1 44.67(5) 9_565 6_454 ?
Ge2 Dy2 Ni1 83.84(6) 1_455 6_454 ?
Ge3 Dy2 Ni1 43.39(3) 10 6_454 ?
Ge3 Dy2 Ni1 133.78(4) . 6_454 ?
Ge2 Dy2 Ni1 44.67(5) . 13 ?
Ge2 Dy2 Ni1 83.84(6) 9_665 13 ?
Ge2 Dy2 Ni1 140.72(6) 9_565 13 ?
Ge2 Dy2 Ni1 99.80(5) 1_455 13 ?
Ge3 Dy2 Ni1 133.78(4) 10 13 ?
Ge3 Dy2 Ni1 43.39(3) . 13 ?
Ni1 Dy2 Ni1 174.19(9) 6_454 13 ?
Ge2 Dy2 Ni1 83.84(6) . 6_554 ?
Ge2 Dy2 Ni1 44.67(5) 9_665 6_554 ?
Ge2 Dy2 Ni1 99.80(5) 9_565 6_554 ?
Ge2 Dy2 Ni1 140.72(6) 1_455 6_554 ?
Ge3 Dy2 Ni1 43.39(3) 10 6_554 ?
Ge3 Dy2 Ni1 133.78(4) . 6_554 ?
Ni1 Dy2 Ni1 81.59(6) 6_454 6_554 ?
Ni1 Dy2 Ni1 98.11(6) 13 6_554 ?
Ge2 Dy2 Ni1 99.80(5) . 13_455 ?
Ge2 Dy2 Ni1 140.72(6) 9_665 13_455 ?
Ge2 Dy2 Ni1 83.84(6) 9_565 13_455 ?
Ge2 Dy2 Ni1 44.67(5) 1_455 13_455 ?
Ge3 Dy2 Ni1 133.78(4) 10 13_455 ?
Ge3 Dy2 Ni1 43.39(3) . 13_455 ?
Ni1 Dy2 Ni1 98.11(6) 6_454 13_455 ?
Ni1 Dy2 Ni1 81.59(6) 13 13_455 ?
Ni1 Dy2 Ni1 174.19(9) 6_554 13_455 ?
Ge2 Dy2 Dy1 48.79(4) . . ?
Ge2 Dy2 Dy1 91.75(5) 9_665 . ?
Ge2 Dy2 Dy1 91.75(5) 9_565 . ?
Ge2 Dy2 Dy1 48.79(4) 1_455 . ?
Ge3 Dy2 Dy1 169.70(5) 10 . ?
Ge3 Dy2 Dy1 50.50(4) . . ?
Ni1 Dy2 Dy1 132.62(4) 6_454 . ?
Ni1 Dy2 Dy1 51.26(4) 13 . ?
Ni1 Dy2 Dy1 132.62(4) 6_554 . ?
Ni1 Dy2 Dy1 51.26(4) 13_455 . ?
Ge2 Dy2 Dy1 91.75(5) . 9_565 ?
Ge2 Dy2 Dy1 48.79(4) 9_665 9_565 ?
Ge2 Dy2 Dy1 48.79(4) 9_565 9_565 ?
Ge2 Dy2 Dy1 91.75(5) 1_455 9_565 ?
Ge3 Dy2 Dy1 50.50(4) 10 9_565 ?
Ge3 Dy2 Dy1 169.70(5) . 9_565 ?
Ni1 Dy2 Dy1 51.26(4) 6_454 9_565 ?
Ni1 Dy2 Dy1 132.62(4) 13 9_565 ?
Ni1 Dy2 Dy1 51.26(4) 6_554 9_565 ?
Ni1 Dy2 Dy1 132.62(4) 13_455 9_565 ?
Dy1 Dy2 Dy1 119.20(4) . 9_565 ?
Ni1 Ge1 Ni1 131.15(13) . 2_565 ?
Ni1 Ge1 Ge1 114.43(6) . 9_566 ?
Ni1 Ge1 Ge1 114.43(6) 2_565 9_566 ?
Ni1 Ge1 Dy1 65.57(6) . . ?
Ni1 Ge1 Dy1 65.57(6) 2_565 . ?
Ge1 Ge1 Dy1 180.0 9_566 . ?
Ni1 Ge2 Ni1 121.09(14) 13 14 ?
Ni1 Ge2 Ge2 119.45(7) 13 9_665 ?
Ni1 Ge2 Ge2 119.45(7) 14 9_665 ?
Ni1 Ge2 Dy1 69.91(6) 13 . ?
Ni1 Ge2 Dy1 69.91(6) 14 . ?
Ge2 Ge2 Dy1 134.30(4) 9_665 . ?
Ni1 Ge2 Dy1 69.91(6) 13 1_655 ?
Ni1 Ge2 Dy1 69.91(6) 14 1_655 ?
Ge2 Ge2 Dy1 134.30(4) 9_665 1_655 ?
Dy1 Ge2 Dy1 91.39(8) . 1_655 ?
Ni1 Ge2 Dy2 69.88(4) 13 1_655 ?
Ni1 Ge2 Dy2 137.480(17) 14 1_655 ?
Ge2 Ge2 Dy2 66.44(4) 9_665 1_655 ?
Dy1 Ge2 Dy2 139.63(4) . 1_655 ?
Dy1 Ge2 Dy2 78.26(2) 1_655 1_655 ?
Ni1 Ge2 Dy2 69.88(4) 13 . ?
Ni1 Ge2 Dy2 137.481(17) 14 . ?
Ge2 Ge2 Dy2 66.44(4) 9_665 . ?
Dy1 Ge2 Dy2 78.26(2) . . ?
Dy1 Ge2 Dy2 139.63(4) 1_655 . ?
Dy2 Ge2 Dy2 84.83(4) 1_655 . ?
Ni1 Ge2 Dy2 137.481(18) 13 9_665 ?
Ni1 Ge2 Dy2 69.88(4) 14 9_665 ?
Ge2 Ge2 Dy2 66.44(4) 9_665 9_665 ?
Dy1 Ge2 Dy2 139.63(4) . 9_665 ?
Dy1 Ge2 Dy2 78.26(2) 1_655 9_665 ?
Dy2 Ge2 Dy2 76.74(5) 1_655 9_665 ?
Dy2 Ge2 Dy2 132.88(9) . 9_665 ?
Ni1 Ge2 Dy2 137.481(18) 13 9_565 ?
Ni1 Ge2 Dy2 69.88(4) 14 9_565 ?
Ge2 Ge2 Dy2 66.44(4) 9_665 9_565 ?
Dy1 Ge2 Dy2 78.26(2) . 9_565 ?
Dy1 Ge2 Dy2 139.63(4) 1_655 9_565 ?
Dy2 Ge2 Dy2 132.88(9) 1_655 9_565 ?
Dy2 Ge2 Dy2 76.74(5) . 9_565 ?
Dy2 Ge2 Dy2 84.83(4) 9_665 9_565 ?
Ni1 Ge3 Ni1 124.22(12) 13 13_455 ?
Ni1 Ge3 Ni1 97.73(8) 13 . ?
Ni1 Ge3 Ni1 97.73(8) 13_455 . ?
Ni1 Ge3 Ge3 113.35(6) 13 2 ?
Ni1 Ge3 Ge3 113.35(6) 13_455 2 ?
Ni1 Ge3 Ge3 105.35(7) . 2 ?
Ni1 Ge3 Dy1 159.95(8) 13 13_455 ?
Ni1 Ge3 Dy1 72.60(5) 13_455 13_455 ?
Ni1 Ge3 Dy1 67.05(5) . 13_455 ?
Ge3 Ge3 Dy1 61.77(3) 2 13_455 ?
Ni1 Ge3 Dy1 72.60(5) 13 13 ?
Ni1 Ge3 Dy1 159.95(8) 13_455 13 ?
Ni1 Ge3 Dy1 67.05(5) . 13 ?
Ge3 Ge3 Dy1 61.77(3) 2 13 ?
Dy1 Ge3 Dy1 88.95(5) 13_455 13 ?
Ni1 Ge3 Dy1 68.15(7) 13 . ?
Ni1 Ge3 Dy1 68.15(7) 13_455 . ?
Ni1 Ge3 Dy1 69.45(7) . . ?
Ge3 Ge3 Dy1 174.81(4) 2 . ?
Dy1 Ge3 Dy1 115.01(4) 13_455 . ?
Dy1 Ge3 Dy1 115.01(4) 13 . ?
Ni1 Ge3 Dy2 68.32(6) 13 . ?
Ni1 Ge3 Dy2 68.32(6) 13_455 . ?
Ni1 Ge3 Dy2 144.54(9) . . ?
Ge3 Ge3 Dy2 110.10(4) 2 . ?
Dy1 Ge3 Dy2 131.63(3) 13_455 . ?
Dy1 Ge3 Dy2 131.63(3) 13 . ?
Dy1 Ge3 Dy2 75.09(5) . . ?
Ge3 Ni1 Ge3 124.22(12) 13 13_455 ?
Ge3 Ni1 Ge2 117.86(6) 13 13 ?
Ge3 Ni1 Ge2 117.86(6) 13_455 13 ?
Ge3 Ni1 Ge3 82.27(8) 13 . ?
Ge3 Ni1 Ge3 82.27(8) 13_455 . ?
Ge2 Ni1 Ge3 104.10(11) 13 . ?
Ge3 Ni1 Ge1 75.04(7) 13 . ?
Ge3 Ni1 Ge1 75.04(7) 13_455 . ?
Ge2 Ni1 Ge1 126.12(11) 13 . ?
Ge3 Ni1 Ge1 129.78(11) . . ?
Ge3 Ni1 Dy1 143.10(10) 13 13_455 ?
Ge3 Ni1 Dy1 66.33(5) 13_455 13_455 ?
Ge2 Ni1 Dy1 63.09(6) 13 13_455 ?
Ge3 Ni1 Dy1 63.27(5) . 13_455 ?
Ge1 Ni1 Dy1 137.16(3) . 13_455 ?
Ge3 Ni1 Dy1 66.33(5) 13 13 ?
Ge3 Ni1 Dy1 143.10(10) 13_455 13 ?
Ge2 Ni1 Dy1 63.09(6) 13 13 ?
Ge3 Ni1 Dy1 63.27(5) . 13 ?
Ge1 Ni1 Dy1 137.16(3) . 13 ?
Dy1 Ni1 Dy1 85.61(6) 13_455 13 ?
Ge3 Ni1 Dy2 68.30(5) 13 13 ?
Ge3 Ni1 Dy2 141.74(9) 13_455 13 ?
Ge2 Ni1 Dy2 65.45(6) 13 13 ?
Ge3 Ni1 Dy2 135.64(4) . 13 ?
Ge1 Ni1 Dy2 74.56(5) . 13 ?
Dy1 Ni1 Dy2 128.41(8) 13_455 13 ?
Dy1 Ni1 Dy2 74.54(4) 13 13 ?
Ge3 Ni1 Dy2 141.74(9) 13 13_455 ?
Ge3 Ni1 Dy2 68.30(5) 13_455 13_455 ?
Ge2 Ni1 Dy2 65.45(6) 13 13_455 ?
Ge3 Ni1 Dy2 135.64(4) . 13_455 ?
Ge1 Ni1 Dy2 74.56(5) . 13_455 ?
Dy1 Ni1 Dy2 74.54(4) 13_455 13_455 ?
Dy1 Ni1 Dy2 128.41(8) 13 13_455 ?
Dy2 Ni1 Dy2 81.59(6) 13 13_455 ?
Ge3 Ni1 Dy1 62.65(6) 13 . ?
Ge3 Ni1 Dy1 62.65(6) 13_455 . ?
Ge2 Ni1 Dy1 166.57(10) 13 . ?
Ge3 Ni1 Dy1 62.47(7) . . ?
Ge1 Ni1 Dy1 67.31(7) . . ?
Dy1 Ni1 Dy1 107.82(6) 13_455 . ?
Dy1 Ni1 Dy1 107.82(6) 13 . ?
Dy2 Ni1 Dy1 123.45(6) 13 . ?
Dy2 Ni1 Dy1 123.45(6) 13_455 . ?

loop_
_geom_bond_atom_site_label_1
_geom_bond_atom_site_label_2
_geom_bond_distance
_geom_bond_site_symmetry_2
_geom_bond_publ_flag
Dy1 Ge2 2.9193(19) . ?
Dy1 Ge2 2.9193(19) 1_455 ?
Dy1 Ge3 2.9821(13) 13 ?
Dy1 Ge3 2.9821(13) 13_455 ?
Dy1 Ge3 2.9821(13) 14 ?
Dy1 Ge3 2.9821(13) 14_455 ?
Dy1 Ge3 3.0340(19) . ?
Dy1 Ge3 3.0341(19) 2_565 ?
Dy1 Ni1 3.0746(18) 13_455 ?
Dy1 Ni1 3.0746(18) 13 ?
Dy1 Ni1 3.0747(18) 14 ?
Dy1 Ni1 3.0747(18) 14_455 ?
Dy2 Ge2 3.0975(12) . ?
Dy2 Ge2 3.0975(12) 9_665 ?
Dy2 Ge2 3.0975(12) 9_565 ?
Dy2 Ge2 3.0975(12) 1_455 ?
Dy2 Ge3 3.1971(18) 10 ?
Dy2 Ge3 3.1971(18) . ?
Dy2 Ni1 3.1976(18) 6_454 ?
Dy2 Ni1 3.1976(18) 13 ?
Dy2 Ni1 3.1976(18) 6_554 ?
Dy2 Ni1 3.1976(18) 13_455 ?
Dy2 Dy1 3.7995(12) 9_565 ?
Ge1 Ni1 2.578(2) . ?
Ge1 Ni1 2.578(2) 2_565 ?
Ge1 Ge1 2.698(4) 9_566 ?
Ge2 Ni1 2.394(3) 13 ?
Ge2 Ni1 2.394(3) 14 ?
Ge2 Ge2 2.476(5) 9_665 ?
Ge2 Dy1 2.9193(19) 1_655 ?
Ge2 Dy2 3.0975(12) 1_655 ?
Ge2 Dy2 3.0975(12) 9_665 ?
Ge2 Dy2 3.0975(12) 9_565 ?
Ge3 Ni1 2.3637(14) 13 ?
Ge3 Ni1 2.3637(14) 13_455 ?
Ge3 Ni1 2.546(3) . ?
Ge3 Ge3 2.821(4) 2 ?
Ge3 Dy1 2.9821(13) 13_455 ?
Ge3 Dy1 2.9821(13) 13 ?
Ni1 Ge3 2.3637(14) 13 ?
Ni1 Ge3 2.3637(14) 13_455 ?
Ni1 Ge2 2.394(3) 13 ?
Ni1 Dy1 3.0746(18) 13_455 ?
Ni1 Dy1 3.0746(18) 13 ?
Ni1 Dy2 3.1976(18) 13 ?
Ni1 Dy2 3.1976(18) 13_455 ?
